data_4027894
loop_
_publ_author_name
'Simbarashe Ngwerume'
'William Lewis'
'Jason E. Camp'

_publ_contact_author_address
;
  School of Chemistry
  The University of Nottingham
  University Park
  Nottingham  NG7 2RD
  England UK
;
_publ_contact_author_email jason.camp@nottingham.ac.uk
_publ_contact_author_fax '0115 951 3563'
_publ_contact_author_name 'Jason E. Camp'
_publ_contact_author_phone '0115 84 68464'
_publ_section_title
;
 Development of a Gold-Multifaceted Catalysis Approach to the Synthesis of
 Highly Substituted Pyrroles: Mechanistic Insights via Huisgen
 Cycloaddition Studies
;
_journal_name_full 'Journal of Organic Chemistry'
_journal_page_first 920
_journal_page_last 934
_journal_paper_doi 10.1021/jo302349k
_journal_volume 78
_journal_year 2013
_chemical_formula_moiety 'C13 H11 Br F N O2'
_chemical_formula_sum 'C13 H11 Br F N O2'
_chemical_formula_weight 312.14
_chemical_name_systematic
; 
 ? 
;
_space_group_IT_number 14
_symmetry_cell_setting monoclinic
_symmetry_space_group_name_Hall '-P 2ybc'
_symmetry_space_group_name_H-M 'P 1 21/c 1'
_atom_sites_solution_hydrogens geom
_atom_sites_solution_primary iterative
_atom_sites_solution_secondary difmap
_audit_creation_method 'enCIFer editing of SHELXL-97 created file'
_cell_angle_alpha 90.00
_cell_angle_beta 104.210(13)
_cell_angle_gamma 90.00
_cell_formula_units_Z 4
_cell_length_a 12.2830(16)
_cell_length_b 12.1019(12)
_cell_length_c 8.4929(10)
_cell_measurement_reflns_used 2118
_cell_measurement_temperature 90(2)
_cell_measurement_theta_max 74.47
_cell_measurement_theta_min 3.65
_cell_volume 1223.8(3)
_computing_cell_refinement
;
CrysAlisPro, Agilent Technologies,
Version 1.171.35.21 (release 20-01-2012 CrysAlis171 .NET)
(compiled Jan 23 2012,18:06:46)
;
_computing_data_collection
;
CrysAlisPro, Agilent Technologies,
Version 1.171.35.21 (release 20-01-2012 CrysAlis171 .NET)
(compiled Jan 23 2012,18:06:46)
;
_computing_data_reduction
;
CrysAlisPro, Agilent Technologies,
Version 1.171.35.21 (release 20-01-2012 CrysAlis171 .NET)
(compiled Jan 23 2012,18:06:46)
;
_computing_molecular_graphics
;
  Olex2 1.2
  (compiled 2012.05.09 svn.r2324, GUI svn.r4230)
;
_computing_publication_material 'enCIFer(Allen et al.,2004);PLATON(Spek,2003)'
_computing_structure_refinement 'SHELXL97 (Sheldrick, 2008)'
_computing_structure_solution
;
  Olex2 1.2
  (compiled 2012.05.09 svn.r2324, GUI svn.r4230)
;
_diffrn_ambient_temperature 90(2)
_diffrn_detector_area_resol_mean 10.3613
_diffrn_measured_fraction_theta_full 0.997
_diffrn_measured_fraction_theta_max 0.964
_diffrn_measurement_device_type 'SuperNova, Single source at offset), Atlas'
_diffrn_measurement_method '\w scans'
_diffrn_radiation_monochromator mirror
_diffrn_radiation_source 'SuperNova (Cu) x-ray Source'
_diffrn_radiation_type 'Cu K\a'
_diffrn_radiation_wavelength 1.54184
_diffrn_reflns_av_R_equivalents 0.0306
_diffrn_reflns_av_sigmaI/netI 0.0341
_diffrn_reflns_limit_h_max 14
_diffrn_reflns_limit_h_min -14
_diffrn_reflns_limit_k_max 14
_diffrn_reflns_limit_k_min -14
_diffrn_reflns_limit_l_max 10
_diffrn_reflns_limit_l_min -8
_diffrn_reflns_number 5243
_diffrn_reflns_theta_full 67.50
_diffrn_reflns_theta_max 74.64
_diffrn_reflns_theta_min 3.71
_diffrn_standards_decay_% 0
_diffrn_standards_number 0
_exptl_absorpt_coefficient_mu 4.659
_exptl_absorpt_correction_T_max 1.116
_exptl_absorpt_correction_T_min 0.403
_exptl_absorpt_correction_type gaussian
_exptl_absorpt_process_details
;
CrysAlisPro, Agilent Technologies,
Version 1.171.35.21 (release 20-01-2012 CrysAlis171 .NET)
(compiled Jan 23 2012,18:06:46)
numerical absorption correction based on gaussian integration over
            a multifaceted crystal model
;
_exptl_crystal_colour colourless
_exptl_crystal_density_diffrn 1.694
_exptl_crystal_description block
_exptl_crystal_F_000 624
_exptl_crystal_size_max 0.4809
_exptl_crystal_size_mid 0.1634
_exptl_crystal_size_min 0.0768
_refine_diff_density_max 0.461
_refine_diff_density_min -0.607
_refine_diff_density_rms 0.081
_refine_ls_extinction_method none
_refine_ls_goodness_of_fit_ref 1.059
_refine_ls_hydrogen_treatment constr
_refine_ls_matrix_type full
_refine_ls_number_parameters 164
_refine_ls_number_reflns 2426
_refine_ls_number_restraints 0
_refine_ls_restrained_S_all 1.059
_refine_ls_R_factor_all 0.0390
_refine_ls_R_factor_gt 0.0324
_refine_ls_shift/su_max 0.000
_refine_ls_shift/su_mean 0.000
_refine_ls_structure_factor_coef Fsqd
_refine_ls_weighting_details 'calc w=1/[\s^2^(Fo^2^)+(0.0358P)^2^+1.4441P] where P=(Fo^2^+2Fc^2^)/3'
_refine_ls_weighting_scheme calc
_refine_ls_wR_factor_gt 0.0802
_refine_ls_wR_factor_ref 0.0845
_reflns_number_gt 2100
_reflns_number_total 2426
_reflns_threshold_expression I>2\s(I)
_cod_data_source_file jo302349k_si_002_1.cif
_cod_data_source_block 8r
_cod_original_cell_volume 1223.8(2)
_cod_original_sg_symbol_H-M 'P 21/c'
_cod_database_code 4027894
_nottingham_internal_coll_name SNJCCF
_nottingham_internal_coll_number 11487
_nottingham_internal_coll_client SN/JC
_nottingham_internal_coll_type custom
_nottingham_internal_coll_frame_time 3.0000
_nottingham_internal_coll_frame_width 2.0000
_nottingham_internal_coll_frame_method '\w scans'
_nottingham_internal_coll_user WL
_nottingham_internal_coll_date 25/5/2012
_nottingham_internal_process_user WL
_nottingham_internal_process_date 25/05/2012
_nottingham_internal_solution_user WL
_nottingham_internal_solution_date 25/5/2012
_nottingham_internal_refinement_user WL
_nottingham_internal_refinement_date 25/5/2012
_nottingham_internal_validation_user WL
_nottingham_internal_validation_date 5/7/2012
_nottingham_internal_archive_date 5/7/2012

loop_
_symmetry_equiv_pos_as_xyz
'x, y, z'
'-x, y+1/2, -z+1/2'
'-x, -y, -z'
'x, -y-1/2, z-1/2'

loop_
_atom_site_label
_atom_site_type_symbol
_atom_site_fract_x
_atom_site_fract_y
_atom_site_fract_z
_atom_site_U_iso_or_equiv
_atom_site_adp_type
_atom_site_occupancy
_atom_site_symmetry_multiplicity
_atom_site_calc_flag
_atom_site_refinement_flags
N1 N 0.92966(19) 0.23633(19) 0.6444(3) 0.0219(5) Uani 1 1 d .
H1 H 0.9045 0.1709 0.6074 0.026 Uiso 1 1 calc R
C2 C 0.8877(2) 0.3359(2) 0.5748(3) 0.0201(5) Uani 1 1 d .
C3 C 0.9498(2) 0.4183(2) 0.6690(3) 0.0223(6) Uani 1 1 d .
H3 H 0.9405 0.4956 0.6510 0.027 Uiso 1 1 calc R
C4 C 1.0299(2) 0.3667(2) 0.7972(3) 0.0210(6) Uani 1 1 d .
C5 C 1.0142(2) 0.2536(2) 0.7763(3) 0.0213(6) Uani 1 1 d .
H5 H 1.0561 0.1979 0.8437 0.026 Uiso 1 1 calc R
C6 C 1.1114(2) 0.4190(2) 0.9280(3) 0.0208(6) Uani 1 1 d .
O7 O 1.12476(17) 0.51813(16) 0.9500(2) 0.0269(4) Uani 1 1 d .
O8 O 1.17500(16) 0.34440(16) 1.0272(2) 0.0243(4) Uani 1 1 d .
C9 C 1.2631(2) 0.3889(2) 1.1591(4) 0.0259(6) Uani 1 1 d .
H9A H 1.2305 0.4372 1.2298 0.031 Uiso 1 1 calc R
H9B H 1.3171 0.4328 1.1154 0.031 Uiso 1 1 calc R
C10 C 1.3211(3) 0.2906(3) 1.2538(4) 0.0330(7) Uani 1 1 d .
H10A H 1.3495 0.2418 1.1810 0.050 Uiso 1 1 calc R
H10B H 1.2675 0.2502 1.3007 0.050 Uiso 1 1 calc R
H10C H 1.3839 0.3163 1.3411 0.050 Uiso 1 1 calc R
C11 C 0.7918(2) 0.3415(2) 0.4330(3) 0.0217(6) Uani 1 1 d .
C12 C 0.7362(2) 0.2457(2) 0.3656(3) 0.0218(6) Uani 1 1 d .
H12 H 0.7619 0.1755 0.4097 0.026 Uiso 1 1 calc R
C13 C 0.6431(2) 0.2526(2) 0.2338(3) 0.0232(6) Uani 1 1 d .
C14 C 0.6063(2) 0.3553(3) 0.1701(3) 0.0256(6) Uani 1 1 d .
C15 C 0.6605(2) 0.4508(3) 0.2329(3) 0.0261(6) Uani 1 1 d .
H15 H 0.6348 0.5205 0.1872 0.031 Uiso 1 1 calc R
C16 C 0.7533(2) 0.4438(2) 0.3642(3) 0.0249(6) Uani 1 1 d .
H16 H 0.7913 0.5094 0.4080 0.030 Uiso 1 1 calc R
Br17 Br 0.56725(2) 0.12273(3) 0.14366(3) 0.02588(12) Uani 1 1 d .
F18 F 0.51556(14) 0.36151(15) 0.0414(2) 0.0304(4) Uani 1 1 d .

loop_
_atom_site_aniso_label
_atom_site_aniso_U_11
_atom_site_aniso_U_22
_atom_site_aniso_U_33
_atom_site_aniso_U_23
_atom_site_aniso_U_13
_atom_site_aniso_U_12
N1 0.0249(12) 0.0144(11) 0.0244(12) -0.0003(9) 0.0020(10) -0.0008(9)
C2 0.0193(13) 0.0181(13) 0.0225(13) 0.0023(10) 0.0045(11) 0.0030(10)
C3 0.0257(14) 0.0155(13) 0.0250(14) 0.0003(11) 0.0049(11) 0.0004(11)
C4 0.0200(13) 0.0187(13) 0.0226(13) -0.0011(11) 0.0021(11) 0.0003(11)
C5 0.0229(13) 0.0164(13) 0.0213(13) -0.0002(10) -0.0006(11) 0.0008(11)
C6 0.0228(13) 0.0168(13) 0.0220(13) -0.0015(10) 0.0044(11) 0.0014(11)
O7 0.0295(11) 0.0169(10) 0.0304(11) -0.0018(8) -0.0003(9) -0.0003(8)
O8 0.0240(10) 0.0193(10) 0.0245(10) -0.0006(8) -0.0038(8) 0.0005(8)
C9 0.0225(14) 0.0285(16) 0.0236(14) -0.0024(12) 0.0000(12) -0.0036(12)
C10 0.0245(15) 0.0396(18) 0.0303(16) 0.0043(14) -0.0022(13) 0.0015(14)
C11 0.0208(13) 0.0231(14) 0.0210(13) 0.0024(11) 0.0047(11) 0.0009(11)
C12 0.0208(13) 0.0216(14) 0.0212(13) -0.0011(11) 0.0018(11) 0.0011(11)
C13 0.0210(13) 0.0258(15) 0.0221(14) -0.0022(11) 0.0041(11) 0.0009(11)
C14 0.0201(13) 0.0326(16) 0.0221(14) 0.0039(12) 0.0011(11) 0.0015(12)
C15 0.0289(15) 0.0240(15) 0.0246(14) 0.0072(11) 0.0050(12) 0.0053(12)
C16 0.0279(14) 0.0214(14) 0.0248(14) 0.0004(11) 0.0049(12) 0.0003(12)
Br17 0.02184(17) 0.02642(18) 0.02508(18) -0.00136(12) -0.00247(12) 0.00016(11)
F18 0.0247(9) 0.0346(10) 0.0258(9) 0.0064(7) -0.0055(7) 0.0051(8)

loop_
_atom_type_symbol
_atom_type_description
_atom_type_scat_dispersion_real
_atom_type_scat_dispersion_imag
_atom_type_scat_source
C C 0.0181 0.0091 'International Tables Vol C Tables 4.2.6.8 and 6.1.1.4'
H H 0.0000 0.0000 'International Tables Vol C Tables 4.2.6.8 and 6.1.1.4'
N N 0.0311 0.0180 'International Tables Vol C Tables 4.2.6.8 and 6.1.1.4'
O O 0.0492 0.0322 'International Tables Vol C Tables 4.2.6.8 and 6.1.1.4'
F F 0.0727 0.0534 'International Tables Vol C Tables 4.2.6.8 and 6.1.1.4'
Br Br -0.6763 1.2805 'International Tables Vol C Tables 4.2.6.8 and 6.1.1.4'

loop_
_geom_angle_atom_site_label_1
_geom_angle_atom_site_label_2
_geom_angle_atom_site_label_3
_geom_angle
C5 N1 C2 110.5(2)
C5 N1 H1 124.7
C2 N1 H1 124.7
N1 C2 C3 106.6(2)
N1 C2 C11 122.1(2)
C3 C2 C11 131.2(3)
C2 C3 C4 107.8(2)
C2 C3 H3 126.1
C4 C3 H3 126.1
C5 C4 C3 106.7(2)
C5 C4 C6 125.4(3)
C3 C4 C6 127.9(3)
N1 C5 C4 108.3(2)
N1 C5 H5 125.8
C4 C5 H5 125.8
O7 C6 O8 121.9(3)
O7 C6 C4 126.2(3)
O8 C6 C4 111.9(2)
C6 O8 C9 116.2(2)
O8 C9 C10 106.4(2)
O8 C9 H9A 110.5
C10 C9 H9A 110.5
O8 C9 H9B 110.5
C10 C9 H9B 110.5
H9A C9 H9B 108.6
C9 C10 H10A 109.5
C9 C10 H10B 109.5
H10A C10 H10B 109.5
C9 C10 H10C 109.5
H10A C10 H10C 109.5
H10B C10 H10C 109.5
C12 C11 C16 118.8(3)
C12 C11 C2 120.8(3)
C16 C11 C2 120.4(3)
C13 C12 C11 120.1(3)
C13 C12 H12 119.9
C11 C12 H12 119.9
C14 C13 C12 119.5(3)
C14 C13 Br17 120.4(2)
C12 C13 Br17 120.1(2)
F18 C14 C15 119.3(3)
F18 C14 C13 119.2(3)
C15 C14 C13 121.4(3)
C14 C15 C16 119.0(3)
C14 C15 H15 120.5
C16 C15 H15 120.5
C15 C16 C11 121.0(3)
C15 C16 H16 119.5
C11 C16 H16 119.5

loop_
_geom_bond_atom_site_label_1
_geom_bond_atom_site_label_2
_geom_bond_distance
N1 C5 1.344(4)
N1 C2 1.384(3)
N1 H1 0.8800
C2 C3 1.385(4)
C2 C11 1.466(4)
C3 C4 1.421(4)
C3 H3 0.9500
C4 C5 1.387(4)
C4 C6 1.446(4)
C5 H5 0.9500
C6 O7 1.219(3)
C6 O8 1.346(3)
O8 C9 1.457(3)
C9 C10 1.513(4)
C9 H9A 0.9900
C9 H9B 0.9900
C10 H10A 0.9800
C10 H10B 0.9800
C10 H10C 0.9800
C11 C12 1.395(4)
C11 C16 1.400(4)
C12 C13 1.392(4)
C12 H12 0.9500
C13 C14 1.386(4)
C13 Br17 1.891(3)
C14 F18 1.358(3)
C14 C15 1.374(4)
C15 C16 1.388(4)
C15 H15 0.9500
C16 H16 0.9500

loop_
_geom_torsion_atom_site_label_1
_geom_torsion_atom_site_label_2
_geom_torsion_atom_site_label_3
_geom_torsion_atom_site_label_4
_geom_torsion
C5 N1 C2 C3 0.0(3)
C5 N1 C2 C11 -177.4(2)
N1 C2 C3 C4 -0.2(3)
C11 C2 C3 C4 176.9(3)
C2 C3 C4 C5 0.3(3)
C2 C3 C4 C6 -178.4(3)
C2 N1 C5 C4 0.2(3)
C3 C4 C5 N1 -0.3(3)
C6 C4 C5 N1 178.5(3)
C5 C4 C6 O7 -178.5(3)
C3 C4 C6 O7 0.1(5)
C5 C4 C6 O8 2.3(4)
C3 C4 C6 O8 -179.2(3)
O7 C6 O8 C9 -1.9(4)
C4 C6 O8 C9 177.4(2)
C6 O8 C9 C10 179.1(2)
N1 C2 C11 C12 2.3(4)
C3 C2 C11 C12 -174.5(3)
N1 C2 C11 C16 -178.7(3)
C3 C2 C11 C16 4.6(5)
C16 C11 C12 C13 -1.0(4)
C2 C11 C12 C13 178.1(3)
C11 C12 C13 C14 0.1(4)
C11 C12 C13 Br17 -179.6(2)
C12 C13 C14 F18 179.9(3)
Br17 C13 C14 F18 -0.4(4)
C12 C13 C14 C15 0.8(4)
Br17 C13 C14 C15 -179.6(2)
F18 C14 C15 C16 -179.8(3)
C13 C14 C15 C16 -0.7(4)
C14 C15 C16 C11 -0.2(4)
C12 C11 C16 C15 1.0(4)
C2 C11 C16 C15 -178.0(3)
